data_4345632
loop_
_publ_author_name
'Cortijo, Miguel'
'Viala, Christine'
'Reynaldo, Thibault'
'Favereau, Ludovic'
'Fabing, Isabelle'
'Srebro-Hooper, Monika'
'Autschbach, Jochen'
'Ratel-Ramond, Nicolas'
'Crassous, Jeanne'
'Bonvoisin, Jacques'

_publ_section_title
;
 Synthesis, Spectroelectrochemical Behavior, and Chiroptical Switching of
 Tris(\b-diketonato) Complexes of Ruthenium(III), Chromium(III), and
 Cobalt(III)
;
_journal_name_full 'Inorganic Chemistry'
_journal_paper_doi 10.1021/acs.inorgchem.6b03094
_journal_year 2017
_chemical_formula_sum 'C27 H45 Co O6'
_chemical_formula_weight 522.54
_chemical_name_systematic Co(Buacac)3
_space_group_IT_number 2
_symmetry_cell_setting triclinic
_symmetry_Int_Tables_number 2
_symmetry_space_group_name_Hall '-P 1'
_symmetry_space_group_name_H-M 'P -1'
_atom_sites_solution_hydrogens geom
_audit_creation_date 2016-03-31T08:53:01-00:00
_audit_creation_method 'WinGX routine CIF_UPDATE'
_cell_angle_alpha 83.375(2)
_cell_angle_beta 76.528(2)
_cell_angle_gamma 77.644(2)
_cell_formula_units_Z 2
_cell_length_a 7.8936(4)
_cell_length_b 12.0734(6)
_cell_length_c 15.5768(7)
_cell_measurement_reflns_used 177
_cell_measurement_temperature 293(2)
_cell_measurement_theta_max 24.21
_cell_measurement_theta_min 2.68
_cell_volume 1406.86(12)
_computing_structure_refinement 'SHELXL-2014/7 (Sheldrick, 2014)'
_diffrn_ambient_temperature 293(2)
_diffrn_measured_fraction_theta_full 1
_diffrn_measured_fraction_theta_max 0.998
_diffrn_measurement_device_type 'Bruker kappa APEX-II CCD'
_diffrn_measurement_method 'phi and omega scans'
_diffrn_radiation_monochromator 'graphite monochromator'
_diffrn_radiation_type MoK\a
_diffrn_radiation_wavelength 0.71073
_diffrn_reflns_av_R_equivalents 0.0756
_diffrn_reflns_Laue_measured_fraction_full 1
_diffrn_reflns_Laue_measured_fraction_max 0.998
_diffrn_reflns_limit_h_max 10
_diffrn_reflns_limit_h_min -10
_diffrn_reflns_limit_k_max 16
_diffrn_reflns_limit_k_min -16
_diffrn_reflns_limit_l_max 20
_diffrn_reflns_limit_l_min -20
_diffrn_reflns_number 45050
_diffrn_reflns_point_group_measured_fraction_full 1
_diffrn_reflns_point_group_measured_fraction_max 0.998
_diffrn_reflns_theta_full 25.242
_diffrn_reflns_theta_max 28.386
_diffrn_reflns_theta_min 1.347
_diffrn_source 'sealed tube'
_exptl_absorpt_coefficient_mu 0.646
_exptl_absorpt_correction_T_max 0.746
_exptl_absorpt_correction_T_min 0.456
_exptl_absorpt_correction_type multi-scan
_exptl_absorpt_process_details
;
SADABS-2012/1 - Bruker AXS area detector scaling and absorption correction
;
_exptl_crystal_colour green
_exptl_crystal_density_diffrn 1.234
_exptl_crystal_description parallelepiped
_exptl_crystal_F_000 560
_exptl_crystal_size_max 1.30
_exptl_crystal_size_mid 1.20
_exptl_crystal_size_min 0.50
_refine_diff_density_max 1.018
_refine_diff_density_min -0.753
_refine_diff_density_rms 0.163
_refine_ls_extinction_method none
_refine_ls_goodness_of_fit_ref 1.062
_refine_ls_hydrogen_treatment constr
_refine_ls_matrix_type full
_refine_ls_number_parameters 316
_refine_ls_number_reflns 7053
_refine_ls_number_restraints 0
_refine_ls_restrained_S_all 1.062
_refine_ls_R_factor_all 0.0793
_refine_ls_R_factor_gt 0.0564
_refine_ls_shift/su_max 0.003
_refine_ls_shift/su_mean 0
_refine_ls_structure_factor_coef Fsqd
_refine_ls_weighting_details 'w=1/[\s^2^(Fo^2^)+(0.0902P)^2^+1.0743P] where P=(Fo^2^+2Fc^2^)/3'
_refine_ls_weighting_scheme calc
_refine_ls_wR_factor_ref 0.1773
_reflns_number_gt 5481
_reflns_number_total 7053
_reflns_threshold_expression 'I > 2\s(I)'
_cod_data_source_file ic6b03094_si_003.cif
_cod_data_source_block Co(Buacac)3
_cod_database_code 4345632

loop_
_symmetry_equiv_pos_as_xyz
'x, y, z'
'-x, -y, -z'

loop_
_atom_site_label
_atom_site_fract_x
_atom_site_fract_y
_atom_site_fract_z
_atom_site_U_iso_or_equiv
_atom_site_adp_type
_atom_site_calc_flag
_atom_site_occupancy
_atom_site_type_symbol
Co1 0.33116(4) 0.02947(3) 0.25456(2) 0.03233(13) Uani d 1 Co
O1 0.3645(2) 0.17821(16) 0.25847(12) 0.0369(4) Uani d 1 O
O2 0.3188(3) -0.00559(17) 0.37575(13) 0.0408(4) Uani d 1 O
O3 0.3511(2) 0.05501(18) 0.13155(12) 0.0394(4) Uani d 1 O
O4 0.0853(2) 0.08287(17) 0.28206(12) 0.0361(4) Uani d 1 O
O5 0.2932(2) -0.11740(17) 0.24681(14) 0.0398(4) Uani d 1 O
O6 0.5793(2) -0.01652(16) 0.23378(13) 0.0359(4) Uani d 1 O
C1 0.3298(4) 0.2311(2) 0.3288(2) 0.0395(6) Uani d 1 C
C2 0.2768(4) 0.1853(3) 0.41557(19) 0.0434(7) Uani d 1 C
C3 0.2146(5) 0.2636(4) 0.4918(2) 0.0609(9) Uani d 1 C
H2 0.252 0.2229 0.5437 0.073 Uiso calc 1 H
H1 0.2733 0.3282 0.4763 0.073 Uiso calc 1 H
C4 0.0205(7) 0.3061(6) 0.5148(4) 0.118(2) Uani d 1 C
H4A -0.0218 0.2531 0.5626 0.141 Uiso calc 1 H
H4B 0.0083 0.3765 0.542 0.141 Uiso calc 1 H
C5 -0.0919(10) 0.3262(12) 0.4723(7) 0.284(9) Uani d 1 C
H5A -0.0731 0.2576 0.4417 0.34 Uiso calc 1 H
H5B -0.053 0.3831 0.427 0.34 Uiso calc 1 H
C6 -0.2891(8) 0.3629(7) 0.4941(5) 0.141(3) Uani d 1 C
H7 -0.3429 0.2975 0.5131 0.211 Uiso calc 1 H
H6 -0.3287 0.4007 0.4426 0.211 Uiso calc 1 H
H5 -0.3226 0.414 0.5407 0.211 Uiso calc 1 H
C7 0.2834(4) 0.0683(3) 0.43311(19) 0.0429(6) Uani d 1 C
C8 0.2530(6) 0.0145(4) 0.5269(2) 0.0658(10) Uani d 1 C
H8 0.1297 0.0346 0.5547 0.099 Uiso calc 1 H
H10 0.3232 0.0415 0.5597 0.099 Uiso calc 1 H
H9 0.287 -0.0667 0.5256 0.099 Uiso calc 1 H
C9 0.3565(5) 0.3522(3) 0.3095(3) 0.0575(9) Uani d 1 C
H12 0.4012 0.3658 0.2472 0.086 Uiso calc 1 H
H13 0.4402 0.3648 0.3415 0.086 Uiso calc 1 H
H11 0.2452 0.4031 0.3275 0.086 Uiso calc 1 H
C10 0.2282(4) 0.1085(2) 0.09394(17) 0.0344(5) Uani d 1 C
C11 0.0548(4) 0.1557(2) 0.13589(18) 0.0374(6) Uani d 1 C
C12 -0.0716(4) 0.2267(3) 0.0803(2) 0.0449(7) Uani d 1 C
H22 -0.1536 0.2842 0.1161 0.054 Uiso calc 1 H
H21 -0.0029 0.2656 0.0307 0.054 Uiso calc 1 H
C13 -0.1779(4) 0.1581(3) 0.0449(2) 0.0508(7) Uani d 1 C
H14 -0.2556 0.1251 0.0943 0.061 Uiso calc 1 H
H15 -0.0969 0.0963 0.0134 0.061 Uiso calc 1 H
C14 -0.2892(5) 0.2296(4) -0.0170(3) 0.0612(9) Uani d 1 C
H16 -0.2116 0.2658 -0.0644 0.073 Uiso calc 1 H
H20 -0.3405 0.1795 -0.0435 0.073 Uiso calc 1 H
C15 -0.4366(6) 0.3199(5) 0.0269(3) 0.0855(14) Uani d 1 C
H17 -0.5092 0.2858 0.0768 0.128 Uiso calc 1 H
H19 -0.5078 0.3556 -0.0146 0.128 Uiso calc 1 H
H18 -0.3867 0.3758 0.0465 0.128 Uiso calc 1 H
C16 -0.0054(3) 0.1377(2) 0.22743(18) 0.0324(5) Uani d 1 C
C17 -0.1958(4) 0.1841(3) 0.2716(2) 0.0432(7) Uani d 1 C
H23 -0.2161 0.1588 0.3332 0.065 Uiso calc 1 H
H25 -0.2746 0.1572 0.2439 0.065 Uiso calc 1 H
H24 -0.2175 0.2656 0.2656 0.065 Uiso calc 1 H
C18 0.2855(4) 0.1191(3) -0.00561(19) 0.0477(7) Uani d 1 C
H26 0.305 0.1948 -0.0246 0.072 Uiso calc 1 H
H28 0.1945 0.1038 -0.0315 0.072 Uiso calc 1 H
H27 0.3936 0.0655 -0.0241 0.072 Uiso calc 1 H
C19 0.4081(4) -0.2079(2) 0.24960(18) 0.0377(6) Uani d 1 C
C20 0.5865(4) -0.2159(3) 0.2530(2) 0.0435(6) Uani d 1 C
C21 0.6624(4) -0.1189(2) 0.24040(18) 0.0364(6) Uani d 1 C
C22 0.8594(4) -0.1268(3) 0.2320(3) 0.0501(8) Uani d 1 C
H29 0.9023 -0.0751 0.1843 0.075 Uiso calc 1 H
H30 0.9209 -0.203 0.2201 0.075 Uiso calc 1 H
H31 0.8802 -0.1074 0.2862 0.075 Uiso calc 1 H
C23 0.7037(5) -0.3323(3) 0.2678(2) 0.0568(8) Uani d 1 C
H32 0.7831 -0.3242 0.3048 0.068 Uiso calc 1 H
H33 0.6284 -0.3839 0.2999 0.068 Uiso calc 1 H
C24 0.8131(6) -0.3846(3) 0.1846(3) 0.0696(10) Uani d 1 C
H40 0.8769 -0.3296 0.1482 0.084 Uiso calc 1 H
H39 0.7349 -0.404 0.1514 0.084 Uiso calc 1 H
C25 0.9482(8) -0.4934(4) 0.2047(4) 0.0922(15) Uani d 1 C
H38 1.0076 -0.4778 0.2487 0.111 Uiso calc 1 H
H34 0.8837 -0.5536 0.2301 0.111 Uiso calc 1 H
C26 1.0819(8) -0.5333(5) 0.1273(5) 0.112(2) Uani d 1 C
H35 1.0247 -0.5379 0.0801 0.168 Uiso calc 1 H
H37 1.147 -0.6071 0.1418 0.168 Uiso calc 1 H
H36 1.1619 -0.4812 0.1088 0.168 Uiso calc 1 H
C27 0.3342(5) -0.3136(3) 0.2490(2) 0.0538(8) Uani d 1 C
H43 0.3328 -0.3567 0.3048 0.081 Uiso calc 1 H
H42 0.4075 -0.359 0.2024 0.081 Uiso calc 1 H
H41 0.2154 -0.292 0.2393 0.081 Uiso calc 1 H

loop_
_atom_site_aniso_label
_atom_site_aniso_U_11
_atom_site_aniso_U_22
_atom_site_aniso_U_33
_atom_site_aniso_U_12
_atom_site_aniso_U_13
_atom_site_aniso_U_23
Co1 0.02720(19) 0.0388(2) 0.0322(2) -0.00880(14) -0.00626(14) -0.00302(14)
O1 0.0341(10) 0.0389(10) 0.0372(10) -0.0087(8) -0.0052(8) -0.0022(8)
O2 0.0437(11) 0.0430(11) 0.0360(10) -0.0096(8) -0.0101(8) 0.0011(8)
O3 0.0293(9) 0.0562(12) 0.0324(9) -0.0102(8) -0.0032(7) -0.0051(8)
O4 0.0266(9) 0.0461(11) 0.0342(9) -0.0090(7) -0.0033(7) 0.0006(8)
O5 0.0308(9) 0.0424(11) 0.0508(12) -0.0119(8) -0.0121(8) -0.0062(9)
O6 0.0269(9) 0.0385(10) 0.0456(11) -0.0099(7) -0.0091(8) -0.0064(8)
C1 0.0311(13) 0.0421(15) 0.0477(16) -0.0080(11) -0.0110(11) -0.0057(12)
C2 0.0409(15) 0.0531(17) 0.0407(15) -0.0114(13) -0.0114(12) -0.0120(13)
C3 0.069(2) 0.072(2) 0.0481(18) -0.0183(19) -0.0135(17) -0.0221(17)
C4 0.072(3) 0.168(6) 0.120(4) -0.003(3) -0.006(3) -0.107(4)
C5 0.097(5) 0.50(2) 0.269(11) 0.122(8) -0.097(6) -0.318(14)
C6 0.071(4) 0.211(8) 0.126(5) 0.036(4) -0.026(3) -0.068(5)
C7 0.0400(15) 0.0563(18) 0.0340(14) -0.0105(13) -0.0103(12) -0.0023(12)
C8 0.085(3) 0.076(3) 0.0346(16) -0.015(2) -0.0147(17) 0.0047(16)
C9 0.060(2) 0.0436(17) 0.071(2) -0.0165(15) -0.0100(17) -0.0086(16)
C10 0.0363(13) 0.0388(14) 0.0329(13) -0.0163(11) -0.0086(10) -0.0022(10)
C11 0.0348(13) 0.0433(15) 0.0373(14) -0.0115(11) -0.0110(11) -0.0022(11)
C12 0.0449(16) 0.0446(16) 0.0486(17) -0.0134(13) -0.0140(13) -0.0002(13)
C13 0.0471(17) 0.0565(19) 0.0550(19) -0.0170(14) -0.0173(14) -0.0036(15)
C14 0.053(2) 0.080(3) 0.059(2) -0.0213(18) -0.0262(17) 0.0043(18)
C15 0.064(3) 0.098(4) 0.098(4) -0.002(2) -0.035(2) -0.012(3)
C16 0.0286(12) 0.0323(12) 0.0387(13) -0.0118(10) -0.0064(10) -0.0025(10)
C17 0.0305(13) 0.0504(17) 0.0460(16) -0.0062(12) -0.0038(12) -0.0046(13)
C18 0.0441(16) 0.067(2) 0.0338(14) -0.0152(14) -0.0073(12) -0.0047(13)
C19 0.0406(14) 0.0403(14) 0.0356(13) -0.0156(11) -0.0077(11) -0.0034(11)
C20 0.0409(15) 0.0396(15) 0.0502(17) -0.0072(12) -0.0097(13) -0.0048(12)
C21 0.0319(13) 0.0460(15) 0.0343(13) -0.0095(11) -0.0093(10) -0.0066(11)
C22 0.0297(14) 0.0505(17) 0.074(2) -0.0063(12) -0.0170(14) -0.0130(16)
C23 0.056(2) 0.0511(19) 0.061(2) -0.0064(15) -0.0149(16) -0.0007(16)
C24 0.074(3) 0.055(2) 0.079(3) -0.0139(19) -0.014(2) -0.0069(19)
C25 0.103(4) 0.059(3) 0.109(4) 0.005(2) -0.027(3) -0.014(3)
C26 0.089(4) 0.068(3) 0.176(7) -0.007(3) -0.019(4) -0.027(4)
C27 0.057(2) 0.0479(18) 0.063(2) -0.0242(15) -0.0134(16) -0.0027(15)

loop_
_atom_type_symbol
_atom_type_description
_atom_type_scat_dispersion_real
_atom_type_scat_dispersion_imag
_atom_type_scat_source
C C 0.0033 0.0016 'International Tables Vol C Tables 4.2.6.8 and 6.1.1.4'
H H 0 0 'International Tables Vol C Tables 4.2.6.8 and 6.1.1.4'
O O 0.0106 0.006 'International Tables Vol C Tables 4.2.6.8 and 6.1.1.4'
Co Co 0.3494 0.9721 'International Tables Vol C Tables 4.2.6.8 and 6.1.1.4'

loop_
_geom_angle_atom_site_label_1
_geom_angle_atom_site_label_2
_geom_angle_atom_site_label_3
_geom_angle
O2 Co1 O4 87.65(9)
O2 Co1 O6 89.51(9)
O4 Co1 O6 175.38(8)
O2 Co1 O1 93.75(9)
O4 Co1 O1 89.10(8)
O6 Co1 O1 87.45(8)
O2 Co1 O3 176.31(9)
O4 Co1 O3 94.54(8)
O6 Co1 O3 88.49(8)
O1 Co1 O3 89.25(9)
O2 Co1 O5 88.26(9)
O4 Co1 O5 89.83(9)
O6 Co1 O5 93.73(8)
O1 Co1 O5 177.68(8)
O3 Co1 O5 88.78(9)
C1 O1 Co1 124.74(19)
C7 O2 Co1 124.37(19)
C10 O3 Co1 125.18(18)
C16 O4 Co1 124.74(17)
C19 O5 Co1 124.94(18)
C21 O6 Co1 125.15(17)
O1 C1 C2 126.0(3)
O1 C1 C9 112.2(3)
C2 C1 C9 121.8(3)
C7 C2 C1 120.6(3)
C7 C2 C3 119.7(3)
C1 C2 C3 119.7(3)
C4 C3 C2 114.7(3)
C4 C3 H2 108.6
C2 C3 H2 108.6
C4 C3 H1 108.6
C2 C3 H1 108.6
H2 C3 H1 107.6
C5 C4 C3 132.8(6)
C5 C4 H4A 104
C3 C4 H4A 104
C5 C4 H4B 104
C3 C4 H4B 104
H4A C4 H4B 105.5
C4 C5 C6 134.2(8)
C4 C5 H5A 103.6
C6 C5 H5A 103.6
C4 C5 H5B 103.6
C6 C5 H5B 103.6
H5A C5 H5B 105.3
C5 C6 H7 109.5
C5 C6 H6 109.5
H7 C6 H6 109.5
C5 C6 H5 109.5
H7 C6 H5 109.5
H6 C6 H5 109.5
O2 C7 C2 126.4(3)
O2 C7 C8 111.9(3)
C2 C7 C8 121.7(3)
C7 C8 H8 109.5
C7 C8 H10 109.5
H8 C8 H10 109.5
C7 C8 H9 109.5
H8 C8 H9 109.5
H10 C8 H9 109.5
C1 C9 H12 109.5
C1 C9 H13 109.5
H12 C9 H13 109.5
C1 C9 H11 109.5
H12 C9 H11 109.5
H13 C9 H11 109.5
O3 C10 C11 126.4(2)
O3 C10 C18 113.1(2)
C11 C10 C18 120.4(3)
C10 C11 C16 121.1(3)
C10 C11 C12 119.2(3)
C16 C11 C12 119.6(3)
C13 C12 C11 114.1(3)
C13 C12 H22 108.7
C11 C12 H22 108.7
C13 C12 H21 108.7
C11 C12 H21 108.7
H22 C12 H21 107.6
C12 C13 C14 112.6(3)
C12 C13 H14 109.1
C14 C13 H14 109.1
C12 C13 H15 109.1
C14 C13 H15 109.1
H14 C13 H15 107.8
C15 C14 C13 114.5(3)
C15 C14 H16 108.6
C13 C14 H16 108.6
C15 C14 H20 108.6
C13 C14 H20 108.6
H16 C14 H20 107.6
C14 C15 H17 109.5
C14 C15 H19 109.5
H17 C15 H19 109.5
C14 C15 H18 109.5
H17 C15 H18 109.5
H19 C15 H18 109.5
O4 C16 C11 126.6(2)
O4 C16 C17 112.7(2)
C11 C16 C17 120.8(2)
C16 C17 H23 109.5
C16 C17 H25 109.5
H23 C17 H25 109.5
C16 C17 H24 109.5
H23 C17 H24 109.5
H25 C17 H24 109.5
C10 C18 H26 109.5
C10 C18 H28 109.5
H26 C18 H28 109.5
C10 C18 H27 109.5
H26 C18 H27 109.5
H28 C18 H27 109.5
O5 C19 C20 126.4(3)
O5 C19 C27 112.7(3)
C20 C19 C27 120.9(3)
C21 C20 C19 121.0(3)
C21 C20 C23 118.7(3)
C19 C20 C23 120.2(3)
O6 C21 C20 125.8(3)
O6 C21 C22 112.4(2)
C20 C21 C22 121.8(3)
C21 C22 H29 109.5
C21 C22 H30 109.5
H29 C22 H30 109.5
C21 C22 H31 109.5
H29 C22 H31 109.5
H30 C22 H31 109.5
C24 C23 C20 114.7(3)
C24 C23 H32 108.6
C20 C23 H32 108.6
C24 C23 H33 108.6
C20 C23 H33 108.6
H32 C23 H33 107.6
C23 C24 C25 111.9(4)
C23 C24 H40 109.2
C25 C24 H40 109.2
C23 C24 H39 109.2
C25 C24 H39 109.2
H40 C24 H39 107.9
C26 C25 C24 113.8(5)
C26 C25 H38 108.8
C24 C25 H38 108.8
C26 C25 H34 108.8
C24 C25 H34 108.8
H38 C25 H34 107.7
C25 C26 H35 109.5
C25 C26 H37 109.5
H35 C26 H37 109.5
C25 C26 H36 109.5
H35 C26 H36 109.5
H37 C26 H36 109.5
C19 C27 H43 109.5
C19 C27 H42 109.5
H43 C27 H42 109.5
C19 C27 H41 109.5
H43 C27 H41 109.5
H42 C27 H41 109.5

loop_
_geom_bond_atom_site_label_1
_geom_bond_atom_site_label_2
_geom_bond_distance
Co1 O2 1.8707(19)
Co1 O4 1.8728(18)
Co1 O6 1.8787(18)
Co1 O1 1.8795(19)
Co1 O3 1.8802(19)
Co1 O5 1.882(2)
O1 C1 1.276(3)
O2 C7 1.278(4)
O3 C10 1.269(3)
O4 C16 1.275(3)
O5 C19 1.266(4)
O6 C21 1.275(3)
C1 C2 1.404(4)
C1 C9 1.508(4)
C2 C7 1.400(5)
C2 C3 1.527(4)
C3 C4 1.480(6)
C3 H2 0.97
C3 H1 0.97
C4 C5 1.195(9)
C4 H4A 0.97
C4 H4B 0.97
C5 C6 1.493(8)
C5 H5A 0.97
C5 H5B 0.97
C6 H7 0.96
C6 H6 0.96
C6 H5 0.96
C7 C8 1.516(4)
C8 H8 0.96
C8 H10 0.96
C8 H9 0.96
C9 H12 0.96
C9 H13 0.96
C9 H11 0.96
C10 C11 1.400(4)
C10 C18 1.509(4)
C11 C16 1.401(4)
C11 C12 1.532(4)
C12 C13 1.521(4)
C12 H22 0.97
C12 H21 0.97
C13 C14 1.525(5)
C13 H14 0.97
C13 H15 0.97
C14 C15 1.506(6)
C14 H16 0.97
C14 H20 0.97
C15 H17 0.96
C15 H19 0.96
C15 H18 0.96
C16 C17 1.514(4)
C17 H23 0.96
C17 H25 0.96
C17 H24 0.96
C18 H26 0.96
C18 H28 0.96
C18 H27 0.96
C19 C20 1.404(4)
C19 C27 1.514(4)
C20 C21 1.400(4)
C20 C23 1.533(4)
C21 C22 1.514(4)
C22 H29 0.96
C22 H30 0.96
C22 H31 0.96
C23 C24 1.503(5)
C23 H32 0.97
C23 H33 0.97
C24 C25 1.556(6)
C24 H40 0.97
C24 H39 0.97
C25 C26 1.458(7)
C25 H38 0.97
C25 H34 0.97
C26 H35 0.96
C26 H37 0.96
C26 H36 0.96
C27 H43 0.96
C27 H42 0.96
C27 H41 0.96

loop_
_geom_hbond_atom_site_label_D
_geom_hbond_atom_site_label_H
_geom_hbond_atom_site_label_A
_geom_hbond_distance_DH
_geom_hbond_distance_HA
_geom_hbond_distance_DA
_geom_hbond_angle_DHA
_geom_hbond_site_symmetry_A
C17 H25 O6 0.96 2.64 3.467(4) 145 1_455
C18 H27 O3 0.96 2.59 3.499(4) 157.8 2_655
C17 H25 O6 0.96 2.64 3.467(4) 145 1_455
C18 H27 O3 0.96 2.59 3.499(4) 157.8 2_655

loop_
_geom_torsion_atom_site_label_1
_geom_torsion_atom_site_label_2
_geom_torsion_atom_site_label_3
_geom_torsion_atom_site_label_4
_geom_torsion
O2 Co1 O1 C1 -17.8(2)
O4 Co1 O1 C1 69.8(2)
O6 Co1 O1 C1 -107.1(2)
O3 Co1 O1 C1 164.3(2)
O4 Co1 O2 C7 -68.8(2)
O6 Co1 O2 C7 107.6(2)
O1 Co1 O2 C7 20.2(2)
O5 Co1 O2 C7 -158.7(2)
O4 Co1 O3 C10 9.3(2)
O6 Co1 O3 C10 -167.2(2)
O1 Co1 O3 C10 -79.7(2)
O5 Co1 O3 C10 99.0(2)
O2 Co1 O4 C16 170.4(2)
O1 Co1 O4 C16 76.6(2)
O3 Co1 O4 C16 -12.6(2)
O5 Co1 O4 C16 -101.3(2)
O2 Co1 O5 C19 -74.7(2)
O4 Co1 O5 C19 -162.3(2)
O6 Co1 O5 C19 14.7(2)
O3 Co1 O5 C19 103.2(2)
O2 Co1 O6 C21 71.4(2)
O1 Co1 O6 C21 165.2(2)
O3 Co1 O6 C21 -105.5(2)
O5 Co1 O6 C21 -16.8(2)
Co1 O1 C1 C2 6.2(4)
Co1 O1 C1 C9 -175.3(2)
O1 C1 C2 C7 9.8(5)
C9 C1 C2 C7 -168.5(3)
O1 C1 C2 C3 -171.3(3)
C9 C1 C2 C3 10.3(4)
C7 C2 C3 C4 -88.1(5)
C1 C2 C3 C4 93.0(5)
C2 C3 C4 C5 -30.0(15)
C3 C4 C5 C6 176.0(10)
Co1 O2 C7 C2 -11.3(4)
Co1 O2 C7 C8 170.6(2)
C1 C2 C7 O2 -7.1(5)
C3 C2 C7 O2 174.0(3)
C1 C2 C7 C8 170.9(3)
C3 C2 C7 C8 -8.0(5)
Co1 O3 C10 C11 -1.7(4)
Co1 O3 C10 C18 177.83(19)
O3 C10 C11 C16 -6.4(4)
C18 C10 C11 C16 174.1(3)
O3 C10 C11 C12 174.6(3)
C18 C10 C11 C12 -5.0(4)
C10 C11 C12 C13 89.3(3)
C16 C11 C12 C13 -89.8(3)
C11 C12 C13 C14 -174.7(3)
C12 C13 C14 C15 -66.1(4)
Co1 O4 C16 C11 8.7(4)
Co1 O4 C16 C17 -171.82(18)
C10 C11 C16 O4 2.6(4)
C12 C11 C16 O4 -178.4(3)
C10 C11 C16 C17 -176.8(3)
C12 C11 C16 C17 2.2(4)
Co1 O5 C19 C20 -4.5(4)
Co1 O5 C19 C27 175.49(19)
O5 C19 C20 C21 -9.6(5)
C27 C19 C20 C21 170.4(3)
O5 C19 C20 C23 172.4(3)
C27 C19 C20 C23 -7.6(4)
Co1 O6 C21 C20 8.7(4)
Co1 O6 C21 C22 -172.01(19)
C19 C20 C21 O6 7.3(5)
C23 C20 C21 O6 -174.6(3)
C19 C20 C21 C22 -171.9(3)
C23 C20 C21 C22 6.1(4)
C21 C20 C23 C24 -82.9(4)
C19 C20 C23 C24 95.2(4)
C20 C23 C24 C25 171.7(4)
C23 C24 C25 C26 -167.6(4)
